data_1512633
loop_
_publ_author_name
'Zihong Zhou'
'Wen Li'
'Xiang Hao'
'Carl Redshaw'
'Langqiu Chen'
'Wen-Hua Sun'

_publ_section_title
;
 6-Benzhydryl-4-methyl-2-(1H-benzoimidazol-2-yl)phenol ligands and their
 zinc complexes: Syntheses, characterization and photoluminescence
 behavior
;
_journal_name_full 'Inorganica Chimica Acta'
_journal_page_first 345
_journal_page_last 353
_journal_paper_doi 10.1016/j.ica.2012.03.057
_journal_volume 392
_journal_year 2012
_chemical_formula_sum 'C54 H42 N4 O2 Zn'
_chemical_formula_weight 844.29
_space_group_IT_number 14
_symmetry_cell_setting monoclinic
_symmetry_space_group_name_Hall '-P 2ybc'
_symmetry_space_group_name_H-M 'P 1 21/c 1'
_atom_sites_solution_hydrogens geom
_atom_sites_solution_primary direct
_atom_sites_solution_secondary difmap
_cell_angle_alpha 90.00
_cell_angle_beta 94.56(3)
_cell_angle_gamma 90.00
_cell_formula_units_Z 8
_cell_length_a 13.942(3)
_cell_length_b 21.575(4)
_cell_length_c 36.686(7)
_cell_measurement_reflns_used 25058
_cell_measurement_temperature 173(2)
_cell_measurement_theta_max 25.34
_cell_measurement_theta_min 1.10
_cell_volume 11000(4)
_computing_cell_refinement 'CrystalClear (Rigaku Inc., 2007)'
_computing_data_collection 'CrystalClear (Rigaku Inc., 2007)'
_computing_data_reduction 'CrystalClear (Rigaku Inc., 2007)'
_computing_molecular_graphics 'XP in Siemens SHELXTL (Sheldrick, 1994)'
_computing_publication_material 'SHELX97 (Sheldrick, 1997)'
_computing_structure_refinement 'SHELXL-97 (Sheldrick, 1997)'
_computing_structure_solution 'SHELXS-97 (Sheldrick, 1990)'
_diffrn_ambient_temperature 173(2)
_diffrn_measured_fraction_theta_full 0.998
_diffrn_measured_fraction_theta_max 0.998
_diffrn_measurement_device_type 'Saturn724+ CCD'
_diffrn_measurement_method '\w scans at fixed \c = 45\%'
_diffrn_radiation_monochromator graphite
_diffrn_radiation_source 'sealed tube'
_diffrn_radiation_type MoK\a
_diffrn_radiation_wavelength 0.71073
_diffrn_reflns_av_R_equivalents 0.0991
_diffrn_reflns_av_sigmaI/netI 0.1029
_diffrn_reflns_limit_h_max 16
_diffrn_reflns_limit_h_min -16
_diffrn_reflns_limit_k_max 25
_diffrn_reflns_limit_k_min -25
_diffrn_reflns_limit_l_max 43
_diffrn_reflns_limit_l_min -44
_diffrn_reflns_number 70616
_diffrn_reflns_theta_full 25.34
_diffrn_reflns_theta_max 25.34
_diffrn_reflns_theta_min 1.10
_exptl_absorpt_coefficient_mu 0.484
_exptl_absorpt_correction_T_max 1.0000
_exptl_absorpt_correction_T_min 0.6997
_exptl_absorpt_correction_type empirical
_exptl_absorpt_process_details 'SADABS (Sheldrick, 1996)'
_exptl_crystal_colour Colorless
_exptl_crystal_density_diffrn 1.020
_exptl_crystal_density_method 'not measured'
_exptl_crystal_description block
_exptl_crystal_F_000 3520
_exptl_crystal_size_max 0.21
_exptl_crystal_size_mid 0.10
_exptl_crystal_size_min 0.10
_refine_diff_density_max 0.520
_refine_diff_density_min -0.523
_refine_diff_density_rms 0.116
_refine_ls_extinction_method none
_refine_ls_goodness_of_fit_ref 1.053
_refine_ls_hydrogen_treatment constr
_refine_ls_matrix_type full
_refine_ls_number_parameters 1099
_refine_ls_number_reflns 20091
_refine_ls_number_restraints 0
_refine_ls_restrained_S_all 1.053
_refine_ls_R_factor_gt 0.0890
_refine_ls_shift/su_max 0.001
_refine_ls_shift/su_mean 0.000
_refine_ls_structure_factor_coef Fsqd
_refine_ls_weighting_details 'calc w=1/[\s^2^(Fo^2^)+(0.1203P)^2^+7.8044P] where P=(Fo^2^+2Fc^2^)/3'
_refine_ls_weighting_scheme calc
_refine_ls_wR_factor_gt 0.2283
_refine_ls_wR_factor_ref 0.2484
_reflns_number_gt 13718
_reflns_number_total 20091
_reflns_threshold_expression >2sigma(I)
_cod_data_source_file ICA-2012-392-345-353-1.cif
_cod_data_source_block C1
_cod_original_sg_symbol_H-M P2(1)/c
_cod_database_code 1512633

loop_
_symmetry_equiv_pos_as_xyz
'x, y, z'
'-x, y+1/2, -z+1/2'
'-x, -y, -z'
'x, -y-1/2, z-1/2'

loop_
_atom_site_label
_atom_site_type_symbol
_atom_site_fract_x
_atom_site_fract_y
_atom_site_fract_z
_atom_site_U_iso_or_equiv
_atom_site_adp_type
_atom_site_occupancy
_atom_site_symmetry_multiplicity
_atom_site_calc_flag
_atom_site_refinement_flags
Zn1 Zn 0.18869(4) 0.66824(3) 0.871478(15) 0.02745(17) Uani 1 1 d .
O1 O 0.1647(2) 0.74366(16) 0.89690(9) 0.0333(8) Uani 1 1 d .
Zn2 Zn -0.32122(4) 0.80189(3) 0.865979(15) 0.02858(17) Uani 1 1 d .
O2A O -0.4207(2) 0.84722(15) 0.83659(9) 0.0319(8) Uani 1 1 d .
O1A O 0.0886(2) 0.63914(15) 0.83583(9) 0.0295(8) Uani 1 1 d .
O2 O -0.3557(2) 0.72039(16) 0.87800(10) 0.0354(8) Uani 1 1 d .
N3 N -0.1974(3) 0.77909(19) 0.84676(11) 0.0307(10) Uani 1 1 d .
N1 N 0.3057(3) 0.69984(18) 0.85036(11) 0.0283(9) Uani 1 1 d .
N2 N 0.4270(3) 0.76295(18) 0.84297(11) 0.0286(9) Uani 1 1 d .
H2A H 0.4646 0.7957 0.8455 0.034 Uiso 1 1 calc R
C7 C 0.3492(4) 0.7513(2) 0.86191(14) 0.0309(11) Uani 1 1 d .
N3A N -0.3192(3) 0.86410(19) 0.90582(11) 0.0283(9) Uani 1 1 d .
N1A N 0.1945(3) 0.58990(19) 0.89999(12) 0.0327(10) Uani 1 1 d .
C34 C -0.1600(4) 0.7216(2) 0.85156(14) 0.0311(11) Uani 1 1 d .
N4A N -0.3286(3) 0.95848(19) 0.92966(11) 0.0318(10) Uani 1 1 d .
H4AA H -0.3402 0.9985 0.9312 0.038 Uiso 1 1 calc R
N2A N 0.1424(3) 0.49763(19) 0.91583(11) 0.0324(10) Uani 1 1 d .
H2AA H 0.1128 0.4616 0.9144 0.039 Uiso 1 1 calc R
N4 N -0.0673(3) 0.72209(19) 0.84265(11) 0.0276(9) Uani 1 1 d .
H4A H -0.0285 0.6899 0.8436 0.033 Uiso 1 1 calc R
C29 C -0.3409(4) 0.6146(2) 0.89167(13) 0.0288(11) Uani 1 1 d .
C37 C -0.0434(4) 0.7811(2) 0.83181(14) 0.0329(12) Uani 1 1 d .
C32 C -0.1583(4) 0.6094(2) 0.86712(14) 0.0317(11) Uani 1 1 d .
H32A H -0.0964 0.6076 0.8580 0.038 Uiso 1 1 calc R
C30A C -0.4857(4) 1.0013(2) 0.80289(14) 0.0347(12) Uani 1 1 d .
H30A H -0.5192 1.0192 0.7819 0.042 Uiso 1 1 calc R
C49 C -0.4291(4) 0.6507(2) 0.94442(14) 0.0328(12) Uani 1 1 d .
C33 C -0.2090(3) 0.6672(2) 0.86510(13) 0.0276(11) Uani 1 1 d .
C36 C -0.1262(3) 0.8165(2) 0.83392(13) 0.0265(11) Uani 1 1 d .
C30 C -0.2885(4) 0.5612(2) 0.89311(13) 0.0284(11) Uani 1 1 d .
H30B H -0.3166 0.5250 0.9024 0.034 Uiso 1 1 calc R
C7A C 0.1447(3) 0.5401(2) 0.88871(13) 0.0289(11) Uani 1 1 d .
C2 C 0.2105(4) 0.8278(2) 0.93520(14) 0.0327(12) Uani 1 1 d .
C29A C -0.4735(3) 0.9373(2) 0.80455(13) 0.0261(10) Uani 1 1 d .
C1A C 0.0803(3) 0.5796(2) 0.82693(13) 0.0249(10) Uani 1 1 d .
C6A C 0.1011(3) 0.5296(2) 0.85153(13) 0.0255(10) Uani 1 1 d .
C31 C -0.1943(4) 0.5569(2) 0.88140(13) 0.0303(11) Uani 1 1 d .
C28A C -0.4266(3) 0.9088(2) 0.83555(13) 0.0284(11) Uani 1 1 d .
C49A C -0.4233(4) 0.8822(3) 0.74701(15) 0.0372(13) Uani 1 1 d .
C1 C 0.2306(3) 0.7857(2) 0.90741(13) 0.0258(10) Uani 1 1 d .
C33A C -0.3912(3) 0.9493(2) 0.86459(13) 0.0285(11) Uani 1 1 d .
C32A C -0.4031(4) 1.0119(2) 0.86185(13) 0.0295(11) Uani 1 1 d .
H32B H -0.3784 1.0374 0.8815 0.035 Uiso 1 1 calc R
C6 C 0.3216(4) 0.7920(2) 0.89169(14) 0.0300(11) Uani 1 1 d .
C5A C 0.0819(3) 0.4686(2) 0.83999(13) 0.0261(10) Uani 1 1 d .
H5AA H 0.0966 0.4357 0.8567 0.031 Uiso 1 1 calc R
C13 C 0.4104(4) 0.6074(3) 0.77757(16) 0.0491(16) Uani 1 1 d .
H13A H 0.4023 0.5714 0.7627 0.059 Uiso 1 1 calc R
C37A C -0.2911(4) 0.9209(2) 0.95776(15) 0.0362(12) Uani 1 1 d .
C15A C 0.0364(3) 0.6150(2) 0.76173(13) 0.0293(11) Uani 1 1 d .
H15A H 0.0811 0.6486 0.7712 0.035 Uiso 1 1 calc R
C39 C 0.0357(4) 0.8694(3) 0.81081(16) 0.0441(14) Uani 1 1 d .
H39A H 0.0909 0.8886 0.8021 0.053 Uiso 1 1 calc R
C2A C 0.0472(3) 0.5631(2) 0.79033(13) 0.0251(10) Uani 1 1 d .
C42 C -0.4411(3) 0.6195(2) 0.90652(14) 0.0321(12) Uani 1 1 d .
H42A H -0.4795 0.6488 0.8900 0.038 Uiso 1 1 calc R
C22A C -0.0638(4) 0.6443(3) 0.75831(14) 0.0356(12) Uani 1 1 d .
C41 C -0.1303(4) 0.8780(2) 0.82383(14) 0.0352(12) Uani 1 1 d .
H41A H -0.1876 0.9017 0.8243 0.042 Uiso 1 1 calc R
C44A C -0.5867(4) 0.9582(3) 0.71811(15) 0.0428(14) Uani 1 1 d .
H44A H -0.5249 0.9666 0.7101 0.051 Uiso 1 1 calc R
C14 C 0.3453(4) 0.6213(3) 0.80234(15) 0.0406(13) Uani 1 1 d .
H14A H 0.2922 0.5948 0.8054 0.049 Uiso 1 1 calc R
C16A C 0.0719(4) 0.5956(2) 0.72513(14) 0.0326(12) Uani 1 1 d .
C3A C 0.0288(4) 0.5023(2) 0.78083(14) 0.0354(12) Uani 1 1 d .
H3AA H 0.0058 0.4929 0.7564 0.043 Uiso 1 1 calc R
C16 C 0.0569(4) 0.8864(2) 0.94360(14) 0.0345(12) Uani 1 1 d .
C42A C -0.5078(3) 0.8957(2) 0.77194(13) 0.0297(11) Uani 1 1 d .
H42B H -0.5286 0.8552 0.7820 0.036 Uiso 1 1 calc R
C9A C 0.2281(4) 0.5797(2) 0.93607(14) 0.0341(12) Uani 1 1 d .
C4A C 0.0431(3) 0.4544(2) 0.80591(13) 0.0281(11) Uani 1 1 d .
C34A C -0.3444(3) 0.9229(2) 0.89933(12) 0.0257(10) Uani 1 1 d .
C9 C 0.3590(4) 0.6763(2) 0.82329(14) 0.0354(12) Uani 1 1 d .
C14A C 0.2846(4) 0.6154(3) 0.96091(16) 0.0444(14) Uani 1 1 d .
H14B H 0.3066 0.6552 0.9544 0.053 Uiso 1 1 calc R
C3 C 0.2787(4) 0.8687(3) 0.94860(17) 0.0486(15) Uani 1 1 d .
H3A H 0.2639 0.8952 0.9681 0.058 Uiso 1 1 calc R
C50 C -0.3629(4) 0.6325(3) 0.97158(15) 0.0398(13) Uani 1 1 d .
H50A H -0.3180 0.6013 0.9665 0.048 Uiso 1 1 calc R
C28 C -0.3024(4) 0.6696(2) 0.87720(14) 0.0314(11) Uani 1 1 d .
C44 C -0.5314(4) 0.5373(3) 0.87199(18) 0.0517(16) Uani 1 1 d .
H44B H -0.5169 0.5589 0.8506 0.062 Uiso 1 1 calc R
C43A C -0.5935(4) 0.9232(2) 0.74903(14) 0.0323(12) Uani 1 1 d .
C54A C -0.4356(5) 0.8338(3) 0.72236(16) 0.0481(15) Uani 1 1 d .
H54A H -0.4901 0.8074 0.7224 0.058 Uiso 1 1 calc R
C19A C 0.1486(5) 0.5638(3) 0.65972(18) 0.0563(17) Uani 1 1 d .
H19A H 0.1754 0.5551 0.6373 0.068 Uiso 1 1 calc R
C31A C -0.4496(4) 1.0396(2) 0.83146(14) 0.0328(12) Uani 1 1 d .
C38 C 0.0409(4) 0.8066(3) 0.82111(15) 0.0375(13) Uani 1 1 d .
H38A H 0.0986 0.7832 0.8207 0.045 Uiso 1 1 calc R
C19 C -0.0472(5) 0.9963(3) 0.92984(18) 0.0550(17) Uani 1 1 d .
H19B H -0.0817 1.0338 0.9251 0.066 Uiso 1 1 calc R
C12 C 0.4894(5) 0.6468(3) 0.77430(17) 0.0587(18) Uani 1 1 d .
H12A H 0.5351 0.6354 0.7576 0.070 Uiso 1 1 calc R
C22 C 0.1141(4) 0.8046(3) 0.99064(16) 0.0425(14) Uani 1 1 d .
C8A C 0.0194(4) 0.3864(3) 0.79468(16) 0.0426(14) Uani 1 1 d .
H8AA H 0.0337 0.3591 0.8158 0.064 Uiso 1 1 calc R
H8AB H 0.0585 0.3741 0.7748 0.064 Uiso 1 1 calc R
H8AC H -0.0490 0.3830 0.7864 0.064 Uiso 1 1 calc R
C36A C -0.2867(4) 0.8617(2) 0.94268(14) 0.0330(12) Uani 1 1 d .
C35 C -0.1397(4) 0.4967(3) 0.88571(17) 0.0447(14) Uani 1 1 d .
H35A H -0.0764 0.5014 0.8762 0.067 Uiso 1 1 calc R
H35B H -0.1757 0.4640 0.8721 0.067 Uiso 1 1 calc R
H35C H -0.1316 0.4854 0.9117 0.067 Uiso 1 1 calc R
C5 C 0.3887(4) 0.8359(2) 0.90589(15) 0.0385(13) Uani 1 1 d .
H5A H 0.4482 0.8397 0.8952 0.046 Uiso 1 1 calc R
C10A C 0.1962(4) 0.5218(3) 0.94667(15) 0.0366(13) Uani 1 1 d .
C43 C -0.4961(4) 0.5591(3) 0.90576(14) 0.0342(12) Uani 1 1 d .
C11 C 0.5051(4) 0.7022(3) 0.79416(15) 0.0412(14) Uani 1 1 d .
H11A H 0.5577 0.7291 0.7909 0.049 Uiso 1 1 calc R
C10 C 0.4368(4) 0.7143(2) 0.81911(14) 0.0326(12) Uani 1 1 d .
C46A C -0.7569(5) 0.9696(3) 0.70976(19) 0.0586(18) Uani 1 1 d .
H46A H -0.8127 0.9852 0.6962 0.070 Uiso 1 1 calc R
C23 C 0.0559(5) 0.8292(3) 1.01549(17) 0.0511(16) Uani 1 1 d .
H23A H 0.0154 0.8633 1.0085 0.061 Uiso 1 1 calc R
C21 C 0.0809(4) 0.9415(3) 0.96290(16) 0.0436(14) Uani 1 1 d .
H21A H 0.1330 0.9414 0.9812 0.052 Uiso 1 1 calc R
C13A C 0.3079(5) 0.5914(3) 0.99543(17) 0.0543(17) Uani 1 1 d .
H13B H 0.3493 0.6141 1.0124 0.065 Uiso 1 1 calc R
C41A C -0.2545(4) 0.8120(3) 0.96426(17) 0.0482(15) Uani 1 1 d .
H41B H -0.2506 0.7715 0.9543 0.058 Uiso 1 1 calc R
C23A C -0.0729(4) 0.7077(3) 0.75083(15) 0.0424(14) Uani 1 1 d .
H23B H -0.0172 0.7318 0.7477 0.051 Uiso 1 1 calc R
C15 C 0.1116(4) 0.8268(2) 0.95036(14) 0.0344(12) Uani 1 1 d .
H15B H 0.0739 0.7947 0.9358 0.041 Uiso 1 1 calc R
C12A C 0.2716(5) 0.5347(3) 1.00561(17) 0.0518(16) Uani 1 1 d .
H12B H 0.2864 0.5204 1.0299 0.062 Uiso 1 1 calc R
C4 C 0.3710(5) 0.8739(3) 0.93497(19) 0.0569(18) Uani 1 1 d .
C51A C -0.2751(4) 0.9102(3) 0.72157(17) 0.0519(16) Uani 1 1 d .
H51A H -0.2200 0.9361 0.7214 0.062 Uiso 1 1 calc R
C17A C 0.0172(5) 0.6005(3) 0.69244(15) 0.0468(15) Uani 1 1 d .
H17A H -0.0465 0.6162 0.6921 0.056 Uiso 1 1 calc R
C48 C -0.5144(5) 0.5253(3) 0.93621(18) 0.0525(16) Uani 1 1 d .
H48A H -0.4882 0.5389 0.9596 0.063 Uiso 1 1 calc R
C38A C -0.2663(4) 0.9331(3) 0.99462(16) 0.0479(15) Uani 1 1 d .
H38B H -0.2716 0.9735 1.0046 0.057 Uiso 1 1 calc R
C51 C -0.3585(5) 0.6580(3) 1.00667(16) 0.0476(15) Uani 1 1 d .
H51B H -0.3114 0.6440 1.0250 0.057 Uiso 1 1 calc R
C17 C -0.0215(4) 0.8897(3) 0.91784(15) 0.0444(14) Uani 1 1 d .
H17B H -0.0396 0.8535 0.9043 0.053 Uiso 1 1 calc R
C40 C -0.0449(4) 0.9033(3) 0.81281(16) 0.0454(15) Uani 1 1 d .
H40A H -0.0437 0.9460 0.8065 0.054 Uiso 1 1 calc R
C21A C 0.1658(4) 0.5730(3) 0.72421(17) 0.0462(15) Uani 1 1 d .
H21B H 0.2042 0.5682 0.7466 0.055 Uiso 1 1 calc R
C27 C 0.1725(5) 0.7553(3) 1.00156(18) 0.0539(16) Uani 1 1 d .
H27A H 0.2146 0.7382 0.9851 0.065 Uiso 1 1 calc R
C11A C 0.2149(4) 0.4982(3) 0.98172(16) 0.0488(15) Uani 1 1 d .
H11B H 0.1903 0.4593 0.9888 0.059 Uiso 1 1 calc R
C47A C -0.7654(5) 0.9363(4) 0.73963(19) 0.0610(18) Uani 1 1 d .
H47A H -0.8278 0.9287 0.7473 0.073 Uiso 1 1 calc R
C35A C -0.4624(5) 1.1088(3) 0.82849(18) 0.0548(17) Uani 1 1 d .
H35D H -0.4968 1.1190 0.8049 0.082 Uiso 1 1 calc R
H35E H -0.3992 1.1289 0.8302 0.082 Uiso 1 1 calc R
H35F H -0.4995 1.1235 0.8484 0.082 Uiso 1 1 calc R
C50A C -0.3443(4) 0.9199(3) 0.74639(16) 0.0449(14) Uani 1 1 d .
H50B H -0.3365 0.9533 0.7632 0.054 Uiso 1 1 calc R
C45A C -0.6668(5) 0.9816(3) 0.69838(17) 0.0524(16) Uani 1 1 d .
H45A H -0.6600 1.0058 0.6771 0.063 Uiso 1 1 calc R
C24A C -0.1631(5) 0.7355(3) 0.74794(18) 0.0590(18) Uani 1 1 d .
H24A H -0.1684 0.7787 0.7432 0.071 Uiso 1 1 calc R
C48A C -0.6854(4) 0.9119(3) 0.76018(17) 0.0501(16) Uani 1 1 d .
H48B H -0.6934 0.8880 0.7815 0.060 Uiso 1 1 calc R
C54 C -0.4934(5) 0.7000(3) 0.95098(19) 0.0552(17) Uani 1 1 d .
H54B H -0.5375 0.7150 0.9319 0.066 Uiso 1 1 calc R
C39A C -0.2335(5) 0.8831(3) 1.01592(17) 0.0559(17) Uani 1 1 d .
H39B H -0.2145 0.8894 1.0411 0.067 Uiso 1 1 calc R
C53A C -0.3657(5) 0.8244(3) 0.69718(18) 0.0558(17) Uani 1 1 d .
H53A H -0.3734 0.7913 0.6802 0.067 Uiso 1 1 calc R
C27A C -0.1435(5) 0.6106(4) 0.7619(2) 0.066(2) Uani 1 1 d .
H27B H -0.1376 0.5677 0.7675 0.079 Uiso 1 1 calc R
C53 C -0.4904(6) 0.7258(4) 0.9860(2) 0.078(2) Uani 1 1 d .
H53B H -0.5334 0.7584 0.9910 0.093 Uiso 1 1 calc R
C20A C 0.2044(4) 0.5575(3) 0.69206(16) 0.0501(16) Uani 1 1 d .
H20A H 0.2686 0.5426 0.6922 0.060 Uiso 1 1 calc R
C25A C -0.2425(5) 0.7021(4) 0.75181(19) 0.067(2) Uani 1 1 d .
H25A H -0.3037 0.7216 0.7507 0.080 Uiso 1 1 calc R
C18 C -0.0754(5) 0.9442(3) 0.91082(17) 0.0528(16) Uani 1 1 d .
H18A H -0.1296 0.9446 0.8934 0.063 Uiso 1 1 calc R
C20 C 0.0298(5) 0.9959(3) 0.95561(18) 0.0530(16) Uani 1 1 d .
H20B H 0.0481 1.0328 0.9685 0.064 Uiso 1 1 calc R
C18A C 0.0539(5) 0.5826(3) 0.65955(18) 0.0616(19) Uani 1 1 d .
H18B H 0.0140 0.5835 0.6373 0.074 Uiso 1 1 calc R
C52 C -0.4229(6) 0.7035(3) 1.0145(2) 0.067(2) Uani 1 1 d .
H52A H -0.4226 0.7199 1.0386 0.081 Uiso 1 1 calc R
C52A C -0.2897(5) 0.8610(4) 0.69688(19) 0.0611(18) Uani 1 1 d .
H52B H -0.2440 0.8537 0.6795 0.073 Uiso 1 1 calc R
C47 C -0.5692(6) 0.4728(3) 0.9338(2) 0.070(2) Uani 1 1 d .
H47B H -0.5823 0.4511 0.9553 0.084 Uiso 1 1 calc R
C26A C -0.2344(5) 0.6373(5) 0.7575(2) 0.089(3) Uani 1 1 d .
H26A H -0.2904 0.6124 0.7584 0.106 Uiso 1 1 calc R
C25 C 0.1133(6) 0.7556(4) 1.0602(2) 0.073(2) Uani 1 1 d .
H25B H 0.1134 0.7386 1.0841 0.087 Uiso 1 1 calc R
C40A C -0.2278(5) 0.8237(3) 1.00116(18) 0.0549(17) Uani 1 1 d .
H40B H -0.2054 0.7904 1.0166 0.066 Uiso 1 1 calc R
C8 C 0.4459(6) 0.9186(4) 0.9507(2) 0.090(3) Uani 1 1 d .
H8A H 0.5041 0.9147 0.9375 0.136 Uiso 1 1 calc R
H8B H 0.4614 0.9093 0.9766 0.136 Uiso 1 1 calc R
H8C H 0.4211 0.9610 0.9481 0.136 Uiso 1 1 calc R
C46 C -0.6053(6) 0.4513(3) 0.9002(3) 0.075(2) Uani 1 1 d .
H46B H -0.6420 0.4142 0.8985 0.090 Uiso 1 1 calc R
C24 C 0.0551(6) 0.8051(4) 1.0506(2) 0.073(2) Uani 1 1 d .
H24B H 0.0150 0.8227 1.0676 0.088 Uiso 1 1 calc R
C45 C -0.5880(6) 0.4838(4) 0.8687(2) 0.077(2) Uani 1 1 d .
H45B H -0.6142 0.4700 0.8454 0.093 Uiso 1 1 calc R
C26 C 0.1706(6) 0.7307(4) 1.0359(2) 0.074(2) Uani 1 1 d .
H26B H 0.2097 0.6959 1.0427 0.089 Uiso 1 1 calc R

loop_
_atom_site_aniso_label
_atom_site_aniso_U_11
_atom_site_aniso_U_22
_atom_site_aniso_U_33
_atom_site_aniso_U_23
_atom_site_aniso_U_13
_atom_site_aniso_U_12
Zn1 0.0250(3) 0.0271(3) 0.0306(3) -0.0023(2) 0.0038(2) -0.0017(2)
O1 0.0269(19) 0.033(2) 0.041(2) -0.0070(16) 0.0087(15) -0.0013(16)
Zn2 0.0261(3) 0.0268(3) 0.0330(3) 0.0006(2) 0.0031(2) 0.0016(2)
O2A 0.0274(18) 0.0291(19) 0.040(2) 0.0009(15) 0.0049(15) 0.0006(15)
O1A 0.0265(18) 0.0227(18) 0.039(2) -0.0004(14) 0.0008(15) -0.0032(15)
O2 0.0313(19) 0.033(2) 0.043(2) 0.0007(16) 0.0063(16) 0.0059(17)
N3 0.029(2) 0.029(2) 0.034(2) 0.0053(18) 0.0036(18) 0.0015(19)
N1 0.026(2) 0.027(2) 0.032(2) -0.0071(18) 0.0030(17) -0.0001(18)
N2 0.027(2) 0.025(2) 0.034(2) 0.0004(18) 0.0039(18) -0.0043(18)
C7 0.030(3) 0.027(3) 0.035(3) 0.003(2) 0.001(2) -0.001(2)
N3A 0.026(2) 0.030(2) 0.029(2) 0.0016(18) 0.0023(17) -0.0022(18)
N1A 0.025(2) 0.030(2) 0.043(3) -0.0032(19) 0.0045(19) 0.0041(19)
C34 0.027(3) 0.033(3) 0.034(3) -0.002(2) 0.004(2) -0.001(2)
N4A 0.032(2) 0.026(2) 0.037(3) -0.0040(18) 0.0032(19) -0.0032(19)
N2A 0.036(2) 0.027(2) 0.035(2) 0.0025(18) 0.0066(19) -0.0023(19)
N4 0.021(2) 0.027(2) 0.035(2) -0.0002(18) 0.0069(17) 0.0033(17)
C29 0.029(3) 0.028(3) 0.030(3) 0.002(2) 0.003(2) -0.009(2)
C37 0.033(3) 0.027(3) 0.038(3) 0.001(2) 0.002(2) 0.004(2)
C32 0.024(3) 0.032(3) 0.039(3) 0.000(2) 0.005(2) 0.001(2)
C30A 0.029(3) 0.043(3) 0.032(3) 0.006(2) 0.001(2) -0.005(2)
C49 0.031(3) 0.034(3) 0.034(3) 0.003(2) 0.009(2) -0.005(2)
C33 0.027(3) 0.023(3) 0.033(3) 0.002(2) 0.005(2) -0.004(2)
C36 0.026(3) 0.026(3) 0.028(3) -0.002(2) 0.006(2) 0.000(2)
C30 0.031(3) 0.023(3) 0.032(3) 0.007(2) 0.006(2) -0.003(2)
C7A 0.028(3) 0.022(3) 0.036(3) -0.003(2) 0.005(2) 0.001(2)
C2 0.028(3) 0.032(3) 0.039(3) -0.008(2) 0.007(2) -0.004(2)
C29A 0.021(2) 0.022(2) 0.036(3) 0.007(2) 0.006(2) 0.001(2)
C1A 0.017(2) 0.024(3) 0.034(3) -0.005(2) 0.0034(19) 0.0000(19)
C6A 0.023(2) 0.023(2) 0.032(3) 0.002(2) 0.011(2) -0.001(2)
C31 0.032(3) 0.025(3) 0.034(3) -0.003(2) 0.005(2) -0.003(2)
C28A 0.022(2) 0.026(3) 0.037(3) -0.002(2) 0.005(2) 0.000(2)
C49A 0.027(3) 0.042(3) 0.041(3) 0.001(2) -0.002(2) 0.006(2)
C1 0.017(2) 0.028(3) 0.033(3) -0.001(2) 0.0001(19) 0.008(2)
C33A 0.026(3) 0.034(3) 0.026(3) 0.003(2) 0.001(2) 0.000(2)
C32A 0.037(3) 0.026(3) 0.026(3) -0.002(2) 0.006(2) -0.001(2)
C6 0.030(3) 0.026(3) 0.034(3) -0.001(2) 0.006(2) 0.003(2)
C5A 0.024(2) 0.025(3) 0.030(3) 0.004(2) 0.006(2) -0.002(2)
C13 0.031(3) 0.068(4) 0.048(4) -0.019(3) 0.002(3) -0.009(3)
C37A 0.033(3) 0.035(3) 0.041(3) 0.002(2) 0.003(2) -0.004(2)
C15A 0.024(3) 0.026(3) 0.037(3) -0.003(2) -0.001(2) 0.001(2)
C39 0.041(3) 0.045(3) 0.048(4) 0.007(3) 0.013(3) -0.012(3)
C2A 0.015(2) 0.029(3) 0.032(3) 0.003(2) 0.0001(19) 0.002(2)
C42 0.023(3) 0.032(3) 0.041(3) 0.006(2) 0.003(2) 0.004(2)
C22A 0.034(3) 0.038(3) 0.036(3) 0.005(2) 0.005(2) 0.001(2)
C41 0.038(3) 0.024(3) 0.044(3) 0.004(2) 0.009(2) 0.005(2)
C44A 0.035(3) 0.045(3) 0.048(4) 0.002(3) 0.000(3) 0.005(3)
C14 0.029(3) 0.044(3) 0.049(4) -0.012(3) 0.002(2) -0.003(3)
C16A 0.032(3) 0.032(3) 0.034(3) 0.001(2) 0.003(2) -0.004(2)
C3A 0.037(3) 0.036(3) 0.034(3) -0.005(2) 0.002(2) -0.001(2)
C16 0.032(3) 0.033(3) 0.040(3) -0.003(2) 0.011(2) -0.006(2)
C42A 0.027(3) 0.031(3) 0.031(3) 0.000(2) 0.001(2) 0.000(2)
C9A 0.027(3) 0.039(3) 0.036(3) 0.001(2) 0.002(2) 0.006(2)
C4A 0.025(3) 0.029(3) 0.032(3) -0.005(2) 0.006(2) 0.001(2)
C34A 0.026(3) 0.026(3) 0.026(3) -0.004(2) 0.007(2) -0.002(2)
C9 0.037(3) 0.037(3) 0.032(3) -0.005(2) -0.001(2) 0.002(2)
C14A 0.045(3) 0.040(3) 0.048(4) -0.003(3) 0.002(3) -0.006(3)
C3 0.044(4) 0.050(4) 0.053(4) -0.022(3) 0.013(3) -0.007(3)
C50 0.042(3) 0.037(3) 0.041(3) 0.001(2) 0.004(3) -0.002(3)
C28 0.027(3) 0.034(3) 0.033(3) -0.004(2) 0.002(2) -0.001(2)
C44 0.046(4) 0.052(4) 0.056(4) 0.008(3) 0.001(3) -0.013(3)
C43A 0.029(3) 0.036(3) 0.032(3) 0.001(2) 0.001(2) 0.001(2)
C54A 0.048(4) 0.052(4) 0.045(4) -0.008(3) 0.001(3) 0.006(3)
C19A 0.065(4) 0.060(4) 0.046(4) -0.007(3) 0.022(3) 0.002(4)
C31A 0.034(3) 0.026(3) 0.041(3) -0.007(2) 0.014(2) -0.003(2)
C38 0.030(3) 0.040(3) 0.043(3) 0.002(2) 0.008(2) 0.003(2)
C19 0.052(4) 0.051(4) 0.063(4) -0.001(3) 0.006(3) 0.010(3)
C12 0.047(4) 0.085(5) 0.047(4) -0.022(3) 0.014(3) -0.003(4)
C22 0.032(3) 0.041(3) 0.054(4) 0.003(3) 0.004(3) -0.007(3)
C8A 0.038(3) 0.047(3) 0.043(3) -0.003(3) 0.005(3) 0.001(3)
C36A 0.030(3) 0.029(3) 0.041(3) 0.000(2) 0.006(2) 0.003(2)
C35 0.036(3) 0.035(3) 0.063(4) 0.000(3) 0.005(3) 0.002(3)
C5 0.031(3) 0.035(3) 0.051(4) -0.004(3) 0.013(2) -0.005(2)
C10A 0.031(3) 0.035(3) 0.043(3) 0.001(2) 0.001(2) 0.006(2)
C43 0.027(3) 0.041(3) 0.035(3) 0.005(2) 0.004(2) -0.005(2)
C11 0.028(3) 0.057(4) 0.041(3) -0.009(3) 0.014(2) -0.004(3)
C10 0.026(3) 0.042(3) 0.030(3) -0.001(2) 0.003(2) -0.007(2)
C46A 0.039(4) 0.075(5) 0.059(4) -0.006(4) -0.010(3) 0.015(3)
C23 0.047(4) 0.053(4) 0.056(4) 0.000(3) 0.017(3) 0.001(3)
C21 0.036(3) 0.037(3) 0.057(4) -0.007(3) -0.001(3) -0.001(3)
C13A 0.050(4) 0.071(5) 0.040(4) -0.007(3) -0.008(3) 0.006(3)
C41A 0.052(4) 0.042(3) 0.050(4) -0.010(3) 0.002(3) 0.003(3)
C23A 0.041(3) 0.043(3) 0.044(3) 0.000(3) 0.005(3) 0.008(3)
C15 0.033(3) 0.034(3) 0.036(3) -0.009(2) 0.003(2) -0.002(2)
C12A 0.065(4) 0.047(4) 0.042(4) 0.011(3) -0.005(3) 0.010(3)
C4 0.043(4) 0.052(4) 0.078(5) -0.020(3) 0.016(3) -0.006(3)
C51A 0.036(3) 0.062(4) 0.059(4) 0.010(3) 0.009(3) 0.004(3)
C17A 0.048(4) 0.056(4) 0.037(3) -0.010(3) 0.009(3) 0.001(3)
C48 0.049(4) 0.049(4) 0.061(4) 0.001(3) 0.014(3) -0.008(3)
C38A 0.053(4) 0.042(3) 0.047(4) 0.000(3) -0.005(3) 0.000(3)
C51 0.058(4) 0.045(4) 0.039(3) 0.005(3) 0.000(3) -0.003(3)
C17 0.045(3) 0.048(4) 0.040(3) -0.010(3) 0.001(3) -0.002(3)
C40 0.057(4) 0.034(3) 0.048(4) 0.002(3) 0.017(3) -0.006(3)
C21A 0.030(3) 0.060(4) 0.048(4) 0.003(3) 0.000(3) 0.003(3)
C27 0.055(4) 0.049(4) 0.058(4) 0.001(3) 0.009(3) 0.001(3)
C11A 0.045(4) 0.056(4) 0.044(4) 0.006(3) -0.001(3) 0.005(3)
C47A 0.035(3) 0.083(5) 0.065(5) 0.006(4) 0.003(3) 0.004(3)
C35A 0.069(5) 0.041(4) 0.055(4) 0.001(3) 0.010(3) -0.001(3)
C50A 0.036(3) 0.047(4) 0.052(4) 0.000(3) 0.008(3) 0.011(3)
C45A 0.060(4) 0.056(4) 0.041(4) 0.003(3) 0.006(3) 0.009(3)
C24A 0.072(5) 0.055(4) 0.051(4) 0.001(3) 0.010(3) 0.024(4)
C48A 0.043(4) 0.064(4) 0.044(4) 0.003(3) 0.005(3) 0.009(3)
C54 0.044(4) 0.058(4) 0.065(4) -0.005(3) 0.013(3) 0.007(3)
C39A 0.068(5) 0.062(4) 0.037(4) -0.003(3) -0.003(3) 0.001(4)
C53A 0.057(4) 0.056(4) 0.054(4) -0.015(3) 0.006(3) 0.008(3)
C27A 0.045(4) 0.068(5) 0.086(5) 0.021(4) 0.017(4) 0.005(4)
C53 0.084(6) 0.064(5) 0.086(6) -0.019(4) 0.018(5) 0.025(4)
C20A 0.038(3) 0.069(4) 0.045(4) 0.001(3) 0.008(3) 0.006(3)
C25A 0.052(4) 0.079(5) 0.071(5) 0.024(4) 0.020(4) 0.032(4)
C18 0.049(4) 0.058(4) 0.050(4) -0.002(3) -0.003(3) 0.008(3)
C20 0.056(4) 0.039(4) 0.065(4) -0.002(3) 0.008(3) 0.002(3)
C18A 0.057(4) 0.084(5) 0.042(4) -0.004(3) -0.007(3) 0.008(4)
C52 0.075(5) 0.062(5) 0.067(5) -0.018(4) 0.021(4) -0.006(4)
C52A 0.051(4) 0.078(5) 0.055(4) 0.003(4) 0.011(3) 0.018(4)
C47 0.085(6) 0.048(4) 0.081(6) 0.006(4) 0.032(5) -0.010(4)
C26A 0.039(4) 0.114(8) 0.116(7) 0.033(6) 0.021(4) 0.007(4)
C25 0.087(6) 0.079(6) 0.053(5) 0.016(4) 0.014(4) -0.006(5)
C40A 0.061(4) 0.050(4) 0.053(4) 0.008(3) 0.002(3) -0.003(3)
C8 0.068(5) 0.096(6) 0.111(7) -0.059(5) 0.032(5) -0.037(5)
C46 0.068(5) 0.053(5) 0.107(7) -0.012(4) 0.030(5) -0.022(4)
C24 0.076(5) 0.082(6) 0.065(5) -0.004(4) 0.025(4) -0.006(5)
C45 0.068(5) 0.077(6) 0.084(6) -0.021(5) -0.005(4) -0.015(4)
C26 0.081(6) 0.069(5) 0.074(5) 0.013(4) 0.003(4) 0.007(4)

loop_
_atom_type_symbol
_atom_type_description
_atom_type_scat_dispersion_real
_atom_type_scat_dispersion_imag
_atom_type_scat_source
C C 0.0033 0.0016 'International Tables Vol C Tables 4.2.6.8 and 6.1.1.4'
H H 0.0000 0.0000 'International Tables Vol C Tables 4.2.6.8 and 6.1.1.4'
N N 0.0061 0.0033 'International Tables Vol C Tables 4.2.6.8 and 6.1.1.4'
O O 0.0106 0.0060 'International Tables Vol C Tables 4.2.6.8 and 6.1.1.4'
Zn Zn 0.2839 1.4301 'International Tables Vol C Tables 4.2.6.8 and 6.1.1.4'

loop_
_geom_angle_atom_site_label_1
_geom_angle_atom_site_label_2
_geom_angle_atom_site_label_3
_geom_angle
O1 Zn1 O1A 117.32(14)
O1 Zn1 N1 94.52(15)
O1A Zn1 N1 114.72(15)
O1 Zn1 N1A 117.86(16)
O1A Zn1 N1A 94.41(16)
N1 Zn1 N1A 119.87(17)
C1 O1 Zn1 125.3(3)
O2 Zn2 O2A 114.45(15)
O2 Zn2 N3 95.59(16)
O2A Zn2 N3 122.00(16)
O2 Zn2 N3A 116.63(16)
O2A Zn2 N3A 92.07(15)
N3 Zn2 N3A 117.98(17)
C28A O2A Zn2 123.8(3)
C1A O1A Zn1 121.5(3)
C28 O2 Zn2 127.8(3)
C34 N3 C36 107.3(4)
C34 N3 Zn2 121.4(3)
C36 N3 Zn2 130.1(3)
C7 N1 C9 106.3(4)
C7 N1 Zn1 122.4(3)
C9 N1 Zn1 131.3(3)
C7 N2 C10 107.9(4)
C7 N2 H2A 126.1
C10 N2 H2A 126.1
N1 C7 N2 110.9(4)
N1 C7 C6 126.8(5)
N2 C7 C6 122.3(4)
C34A N3A C36A 105.6(4)
C34A N3A Zn2 121.6(3)
C36A N3A Zn2 132.5(3)
C7A N1A C9A 107.3(4)
C7A N1A Zn1 121.7(3)
C9A N1A Zn1 129.4(4)
N3 C34 N4 109.0(4)
N3 C34 C33 126.5(5)
N4 C34 C33 124.5(5)
C34A N4A C37A 107.9(4)
C34A N4A H4AA 126.0
C37A N4A H4AA 126.0
C7A N2A C10A 107.3(4)
C7A N2A H2AA 126.4
C10A N2A H2AA 126.4
C34 N4 C37 109.4(4)
C34 N4 H4A 125.3
C37 N4 H4A 125.3
C30 C29 C28 120.2(5)
C30 C29 C42 122.8(4)
C28 C29 C42 116.9(4)
N4 C37 C38 132.7(5)
N4 C37 C36 105.6(4)
C38 C37 C36 121.7(5)
C31 C32 C33 123.3(5)
C31 C32 H32A 118.4
C33 C32 H32A 118.4
C29A C30A C31A 121.3(5)
C29A C30A H30A 119.3
C31A C30A H30A 119.3
C50 C49 C54 119.4(5)
C50 C49 C42 123.6(5)
C54 C49 C42 117.0(5)
C28 C33 C32 118.7(4)
C28 C33 C34 123.0(4)
C32 C33 C34 118.3(4)
C41 C36 N3 129.3(5)
C41 C36 C37 122.1(5)
N3 C36 C37 108.6(4)
C29 C30 C31 123.4(5)
C29 C30 H30B 118.3
C31 C30 H30B 118.3
N1A C7A N2A 111.2(4)
N1A C7A C6A 125.7(4)
N2A C7A C6A 123.1(4)
C3 C2 C1 120.4(5)
C3 C2 C15 120.2(5)
C1 C2 C15 119.4(4)
C30A C29A C28A 121.1(5)
C30A C29A C42A 121.0(4)
C28A C29A C42A 117.9(4)
O1A C1A C6A 124.6(4)
O1A C1A C2A 119.1(4)
C6A C1A C2A 116.3(4)
C5A C6A C1A 119.7(4)
C5A C6A C7A 118.7(4)
C1A C6A C7A 121.5(4)
C32 C31 C30 116.2(5)
C32 C31 C35 124.0(5)
C30 C31 C35 119.8(5)
O2A C28A C29A 118.9(4)
O2A C28A C33A 124.7(4)
C29A C28A C33A 116.3(4)
C50A C49A C54A 119.6(5)
C50A C49A C42A 122.7(5)
C54A C49A C42A 117.4(5)
O1 C1 C2 118.6(4)
O1 C1 C6 124.0(4)
C2 C1 C6 117.4(4)
C32A C33A C28A 121.1(4)
C32A C33A C34A 118.8(4)
C28A C33A C34A 120.1(4)
C33A C32A C31A 122.4(5)
C33A C32A H32B 118.8
C31A C32A H32B 118.8
C5 C6 C1 119.8(5)
C5 C6 C7 118.1(5)
C1 C6 C7 122.0(4)
C4A C5A C6A 122.8(5)
C4A C5A H5AA 118.6
C6A C5A H5AA 118.6
C14 C13 C12 119.3(6)
C14 C13 H13A 120.3
C12 C13 H13A 120.3
N4A C37A C38A 131.5(5)
N4A C37A C36A 105.5(5)
C38A C37A C36A 122.9(5)
C16A C15A C22A 113.5(4)
C16A C15A C2A 112.4(4)
C22A C15A C2A 113.3(4)
C16A C15A H15A 105.6
C22A C15A H15A 105.6
C2A C15A H15A 105.6
C40 C39 C38 122.3(5)
C40 C39 H39A 118.9
C38 C39 H39A 118.9
C3A C2A C1A 120.9(4)
C3A C2A C15A 121.1(4)
C1A C2A C15A 117.9(4)
C43 C42 C49 114.3(4)
C43 C42 C29 113.9(4)
C49 C42 C29 108.2(4)
C43 C42 H42A 106.6
C49 C42 H42A 106.6
C29 C42 H42A 106.6
C27A C22A C23A 119.1(6)
C27A C22A C15A 121.8(5)
C23A C22A C15A 119.2(5)
C36 C41 C40 115.8(5)
C36 C41 H41A 122.1
C40 C41 H41A 122.1
C43A C44A C45A 122.0(6)
C43A C44A H44A 119.0
C45A C44A H44A 119.0
C13 C14 C9 118.4(5)
C13 C14 H14A 120.8
C9 C14 H14A 120.8
C17A C16A C21A 117.5(5)
C17A C16A C15A 123.4(5)
C21A C16A C15A 119.1(5)
C2A C3A C4A 121.9(5)
C2A C3A H3AA 119.1
C4A C3A H3AA 119.1
C17 C16 C21 116.1(5)
C17 C16 C15 121.2(5)
C21 C16 C15 122.7(5)
C43A C42A C29A 112.4(4)
C43A C42A C49A 109.9(4)
C29A C42A C49A 111.0(4)
C43A C42A H42B 107.8
C29A C42A H42B 107.8
C49A C42A H42B 107.8
N1A C9A C14A 132.0(5)
N1A C9A C10A 108.6(5)
C14A C9A C10A 119.4(5)
C5A C4A C3A 118.0(5)
C5A C4A C8A 121.2(5)
C3A C4A C8A 120.8(5)
N3A C34A N4A 111.7(4)
N3A C34A C33A 127.2(4)
N4A C34A C33A 120.9(4)
C10 C9 N1 109.5(4)
C10 C9 C14 120.7(5)
N1 C9 C14 129.8(5)
C13A C14A C9A 118.3(6)
C13A C14A H14B 120.9
C9A C14A H14B 120.9
C2 C3 C4 123.4(5)
C2 C3 H3A 118.3
C4 C3 H3A 118.3
C49 C50 C51 122.7(6)
C49 C50 H50A 118.7
C51 C50 H50A 118.7
O2 C28 C33 124.8(5)
O2 C28 C29 117.0(4)
C33 C28 C29 118.2(5)
C43 C44 C45 121.2(6)
C43 C44 H44B 119.4
C45 C44 H44B 119.4
C44A C43A C48A 117.6(5)
C44A C43A C42A 124.6(5)
C48A C43A C42A 117.9(5)
C49A C54A C53A 118.8(6)
C49A C54A H54A 120.6
C53A C54A H54A 120.6
C20A C19A C18A 120.6(6)
C20A C19A H19A 119.7
C18A C19A H19A 119.7
C32A C31A C30A 117.8(5)
C32A C31A C35A 122.2(5)
C30A C31A C35A 120.0(5)
C37 C38 C39 115.6(5)
C37 C38 H38A 122.2
C39 C38 H38A 122.2
C18 C19 C20 121.6(6)
C18 C19 H19B 119.2
C20 C19 H19B 119.2
C13 C12 C11 124.1(6)
C13 C12 H12A 118.0
C11 C12 H12A 118.0
C23 C22 C27 118.1(6)
C23 C22 C15 122.9(5)
C27 C22 C15 118.9(5)
C4A C8A H8AA 109.5
C4A C8A H8AB 109.5
H8AA C8A H8AB 109.5
C4A C8A H8AC 109.5
H8AA C8A H8AC 109.5
H8AB C8A H8AC 109.5
C41A C36A N3A 130.4(5)
C41A C36A C37A 120.3(5)
N3A C36A C37A 109.3(4)
C31 C35 H35A 109.5
C31 C35 H35B 109.5
H35A C35 H35B 109.5
C31 C35 H35C 109.5
H35A C35 H35C 109.5
H35B C35 H35C 109.5
C4 C5 C6 122.2(5)
C4 C5 H5A 118.9
C6 C5 H5A 118.9
C11A C10A C9A 123.2(5)
C11A C10A N2A 131.1(5)
C9A C10A N2A 105.6(4)
C48 C43 C44 118.2(5)
C48 C43 C42 124.7(5)
C44 C43 C42 117.1(5)
C10 C11 C12 114.4(5)
C10 C11 H11A 122.8
C12 C11 H11A 122.8
C9 C10 N2 105.3(4)
C9 C10 C11 123.0(5)
N2 C10 C11 131.6(5)
C47A C46A C45A 119.7(6)
C47A C46A H46A 120.1
C45A C46A H46A 120.1
C22 C23 C24 121.3(7)
C22 C23 H23A 119.4
C24 C23 H23A 119.4
C20 C21 C16 121.2(6)
C20 C21 H21A 119.4
C16 C21 H21A 119.4
C14A C13A C12A 120.8(6)
C14A C13A H13B 119.6
C12A C13A H13B 119.6
C36A C41A C40A 117.5(6)
C36A C41A H41B 121.3
C40A C41A H41B 121.3
C24A C23A C22A 120.3(6)
C24A C23A H23B 119.8
C22A C23A H23B 119.8
C16 C15 C2 112.9(4)
C16 C15 C22 113.2(4)
C2 C15 C22 113.5(4)
C16 C15 H15B 105.4
C2 C15 H15B 105.4
C22 C15 H15B 105.4
C11A C12A C13A 122.4(6)
C11A C12A H12B 118.8
C13A C12A H12B 118.8
C5 C4 C3 116.5(6)
C5 C4 C8 121.0(6)
C3 C4 C8 122.4(6)
C50A C51A C52A 117.6(6)
C50A C51A H51A 121.2
C52A C51A H51A 121.2
C16A C17A C18A 121.0(6)
C16A C17A H17A 119.5
C18A C17A H17A 119.5
C47 C48 C43 121.7(7)
C47 C48 H48A 119.1
C43 C48 H48A 119.1
C39A C38A C37A 116.4(6)
C39A C38A H38B 121.8
C37A C38A H38B 121.8
C52 C51 C50 119.4(6)
C52 C51 H51B 120.3
C50 C51 H51B 120.3
C16 C17 C18 123.2(5)
C16 C17 H17B 118.4
C18 C17 H17B 118.4
C39 C40 C41 122.4(5)
C39 C40 H40A 118.8
C41 C40 H40A 118.8
C20A C21A C16A 122.4(5)
C20A C21A H21B 118.8
C16A C21A H21B 118.8
C26 C27 C22 120.8(7)
C26 C27 H27A 119.6
C22 C27 H27A 119.6
C12A C11A C10A 115.8(6)
C12A C11A H11B 122.1
C10A C11A H11B 122.1
C46A C47A C48A 122.1(6)
C46A C47A H47A 119.0
C48A C47A H47A 119.0
C31A C35A H35D 109.5
C31A C35A H35E 109.5
H35D C35A H35E 109.5
C31A C35A H35F 109.5
H35D C35A H35F 109.5
H35E C35A H35F 109.5
C49A C50A C51A 121.4(6)
C49A C50A H50B 119.3
C51A C50A H50B 119.3
C44A C45A C46A 119.5(6)
C44A C45A H45A 120.3
C46A C45A H45A 120.3
C25A C24A C23A 120.6(7)
C25A C24A H24A 119.7
C23A C24A H24A 119.7
C43A C48A C47A 119.2(6)
C43A C48A H48B 120.4
C47A C48A H48B 120.4
C53 C54 C49 118.7(6)
C53 C54 H54B 120.7
C49 C54 H54B 120.7
C38A C39A C40A 121.5(6)
C38A C39A H39B 119.3
C40A C39A H39B 119.3
C52A C53A C54A 121.0(6)
C52A C53A H53A 119.5
C54A C53A H53A 119.5
C22A C27A C26A 121.3(7)
C22A C27A H27B 119.4
C26A C27A H27B 119.4
C54 C53 C52 120.4(7)
C54 C53 H53B 119.8
C52 C53 H53B 119.8
C19A C20A C21A 118.9(6)
C19A C20A H20A 120.6
C21A C20A H20A 120.6
C24A C25A C26A 119.5(6)
C24A C25A H25A 120.3
C26A C25A H25A 120.3
C19 C18 C17 117.8(6)
C19 C18 H18A 121.1
C17 C18 H18A 121.1
C19 C20 C21 120.0(6)
C19 C20 H20B 120.0
C21 C20 H20B 120.0
C19A C18A C17A 119.4(6)
C19A C18A H18B 120.3
C17A C18A H18B 120.3
C51 C52 C53 119.3(7)
C51 C52 H52A 120.4
C53 C52 H52A 120.4
C53A C52A C51A 121.5(6)
C53A C52A H52B 119.2
C51A C52A H52B 119.2
C48 C47 C46 120.1(7)
C48 C47 H47B 119.9
C46 C47 H47B 119.9
C27A C26A C25A 119.1(8)
C27A C26A H26A 120.5
C25A C26A H26A 120.5
C26 C25 C24 120.6(7)
C26 C25 H25B 119.7
C24 C25 H25B 119.7
C39A C40A C41A 121.5(6)
C39A C40A H40B 119.3
C41A C40A H40B 119.3
C4 C8 H8A 109.5
C4 C8 H8B 109.5
H8A C8 H8B 109.5
C4 C8 H8C 109.5
H8A C8 H8C 109.5
H8B C8 H8C 109.5
C47 C46 C45 120.0(7)
C47 C46 H46B 120.0
C45 C46 H46B 120.0
C25 C24 C23 118.8(7)
C25 C24 H24B 120.6
C23 C24 H24B 120.6
C46 C45 C44 118.7(7)
C46 C45 H45B 120.7
C44 C45 H45B 120.7
C25 C26 C27 120.5(8)
C25 C26 H26B 119.8
C27 C26 H26B 119.8

loop_
_geom_bond_atom_site_label_1
_geom_bond_atom_site_label_2
_geom_bond_distance
Zn1 O1 1.918(3)
Zn1 O1A 1.939(3)
Zn1 N1 1.982(4)
Zn1 N1A 1.986(4)
O1 C1 1.326(6)
Zn2 O2 1.884(4)
Zn2 O2A 1.950(3)
Zn2 N3 1.978(4)
Zn2 N3A 1.983(4)
O2A C28A 1.332(6)
O1A C1A 1.329(5)
O2 C28 1.325(6)
N3 C34 1.352(6)
N3 C36 1.390(6)
N1 C7 1.319(6)
N1 C9 1.383(6)
N2 C7 1.358(6)
N2 C10 1.380(6)
N2 H2A 0.8800
C7 C6 1.476(7)
N3A C34A 1.333(6)
N3A C36A 1.393(6)
N1A C7A 1.327(6)
N1A C9A 1.386(6)
C34 N4 1.358(6)
C34 C33 1.464(7)
N4A C34A 1.356(6)
N4A C37A 1.381(7)
N4A H4AA 0.8800
N2A C7A 1.355(6)
N2A C10A 1.407(7)
N2A H2AA 0.8800
N4 C37 1.382(6)
N4 H4A 0.8800
C29 C30 1.363(7)
C29 C28 1.422(7)
C29 C42 1.543(7)
C37 C38 1.383(7)
C37 C36 1.391(7)
C32 C31 1.360(7)
C32 C33 1.433(7)
C32 H32A 0.9500
C30A C29A 1.390(7)
C30A C31A 1.397(7)
C30A H30A 0.9500
C49 C50 1.361(7)
C49 C54 1.423(8)
C49 C42 1.542(7)
C33 C28 1.411(7)
C36 C41 1.378(7)
C30 C31 1.417(7)
C30 H30B 0.9500
C7A C6A 1.466(7)
C2 C3 1.359(8)
C2 C1 1.411(7)
C2 C15 1.528(7)
C29A C28A 1.408(7)
C29A C42A 1.542(7)
C1A C6A 1.421(7)
C1A C2A 1.430(6)
C6A C5A 1.403(7)
C31 C35 1.508(7)
C28A C33A 1.434(7)
C49A C50A 1.371(8)
C49A C54A 1.383(8)
C49A C42A 1.574(7)
C1 C6 1.441(7)
C33A C32A 1.364(7)
C33A C34A 1.498(6)
C32A C31A 1.381(7)
C32A H32B 0.9500
C6 C5 1.403(7)
C5A C4A 1.357(7)
C5A H5AA 0.9500
C13 C14 1.368(8)
C13 C12 1.404(9)
C13 H13A 0.9500
C37A C38A 1.394(8)
C37A C36A 1.395(7)
C15A C16A 1.526(7)
C15A C22A 1.530(7)
C15A C2A 1.533(7)
C15A H15A 1.0000
C39 C40 1.348(8)
C39 C38 1.408(8)
C39 H39A 0.9500
C2A C3A 1.377(7)
C42 C43 1.511(7)
C42 H42A 1.0000
C22A C27A 1.341(8)
C22A C23A 1.400(8)
C41 C40 1.399(8)
C41 H41A 0.9500
C44A C43A 1.372(7)
C44A C45A 1.377(8)
C44A H44A 0.9500
C14 C9 1.418(7)
C14 H14A 0.9500
C16A C17A 1.373(7)
C16A C21A 1.399(7)
C3A C4A 1.387(7)
C3A H3AA 0.9500
C16 C17 1.388(8)
C16 C21 1.411(7)
C16 C15 1.504(7)
C42A C43A 1.525(7)
C42A H42B 1.0000
C9A C14A 1.389(8)
C9A C10A 1.391(7)
C4A C8A 1.554(7)
C9 C10 1.378(7)
C14A C13A 1.382(8)
C14A H14B 0.9500
C3 C4 1.422(8)
C3 H3A 0.9500
C50 C51 1.396(8)
C50 H50A 0.9500
C44 C43 1.379(8)
C44 C45 1.398(9)
C44 H44B 0.9500
C43A C48A 1.397(8)
C54A C53A 1.409(9)
C54A H54A 0.9500
C19A C20A 1.373(9)
C19A C18A 1.381(9)
C19A H19A 0.9500
C31A C35A 1.507(8)
C38 H38A 0.9500
C19 C18 1.366(9)
C19 C20 1.373(9)
C19 H19B 0.9500
C12 C11 1.407(8)
C12 H12A 0.9500
C22 C23 1.374(8)
C22 C27 1.380(8)
C22 C15 1.552(8)
C8A H8AA 0.9800
C8A H8AB 0.9800
C8A H8AC 0.9800
C36A C41A 1.388(8)
C35 H35A 0.9800
C35 H35B 0.9800
C35 H35C 0.9800
C5 C4 1.382(8)
C5 H5A 0.9500
C10A C11A 1.388(8)
C43 C48 1.375(8)
C11 C10 1.397(7)
C11 H11A 0.9500
C46A C47A 1.323(9)
C46A C45A 1.380(9)
C46A H46A 0.9500
C23 C24 1.389(9)
C23 H23A 0.9500
C21 C20 1.387(8)
C21 H21A 0.9500
C13A C12A 1.387(9)
C13A H13B 0.9500
C41A C40A 1.398(8)
C41A H41B 0.9500
C23A C24A 1.390(8)
C23A H23B 0.9500
C15 H15B 1.0000
C12A C11A 1.379(9)
C12A H12B 0.9500
C4 C8 1.503(9)
C51A C50A 1.394(8)
C51A C52A 1.400(9)
C51A H51A 0.9500
C17A C18A 1.401(8)
C17A H17A 0.9500
C48 C47 1.367(9)
C48 H48A 0.9500
C38A C39A 1.389(8)
C38A H38B 0.9500
C51 C52 1.377(9)
C51 H51B 0.9500
C17 C18 1.407(8)
C17 H17B 0.9500
C40 H40A 0.9500
C21A C20A 1.376(8)
C21A H21B 0.9500
C27 C26 1.369(10)
C27 H27A 0.9500
C11A H11B 0.9500
C47A C48A 1.399(9)
C47A H47A 0.9500
C35A H35D 0.9800
C35A H35E 0.9800
C35A H35F 0.9800
C50A H50B 0.9500
C45A H45A 0.9500
C24A C25A 1.338(10)
C24A H24A 0.9500
C48A H48B 0.9500
C54 C53 1.399(10)
C54 H54B 0.9500
C39A C40A 1.397(9)
C39A H39B 0.9500
C53A C52A 1.322(10)
C53A H53A 0.9500
C27A C26A 1.391(10)
C27A H27B 0.9500
C53 C52 1.433(11)
C53 H53B 0.9500
C20A H20A 0.9500
C25A C26A 1.416(11)
C25A H25A 0.9500
C18 H18A 0.9500
C20 H20B 0.9500
C18A H18B 0.9500
C52 H52A 0.9500
C52A H52B 0.9500
C47 C46 1.374(11)
C47 H47B 0.9500
C26A H26A 0.9500
C25 C26 1.354(11)
C25 C24 1.370(11)
C25 H25B 0.9500
C40A H40B 0.9500
C8 H8A 0.9800
C8 H8B 0.9800
C8 H8C 0.9800
C46 C45 1.388(11)
C46 H46B 0.9500
C24 H24B 0.9500
C45 H45B 0.9500
C26 H26B 0.9500

loop_
_geom_torsion_atom_site_label_1
_geom_torsion_atom_site_label_2
_geom_torsion_atom_site_label_3
_geom_torsion_atom_site_label_4
_geom_torsion
O1A Zn1 O1 C1 -145.4(4)
N1 Zn1 O1 C1 -24.6(4)
N1A Zn1 O1 C1 102.8(4)
O2 Zn2 O2A C28A 156.0(3)
N3 Zn2 O2A C28A -89.8(4)
N3A Zn2 O2A C28A 35.4(4)
O1 Zn1 O1A C1A -154.8(3)
N1 Zn1 O1A C1A 95.7(4)
N1A Zn1 O1A C1A -30.2(4)
O2A Zn2 O2 C28 136.7(4)
N3 Zn2 O2 C28 7.7(4)
N3A Zn2 O2 C28 -117.5(4)
O2 Zn2 N3 C34 -10.9(4)
O2A Zn2 N3 C34 -134.4(4)
N3A Zn2 N3 C34 113.3(4)
O2 Zn2 N3 C36 -176.5(4)
O2A Zn2 N3 C36 60.1(5)
N3A Zn2 N3 C36 -52.3(5)
O1 Zn1 N1 C7 13.2(4)
O1A Zn1 N1 C7 136.1(4)
N1A Zn1 N1 C7 -112.6(4)
O1 Zn1 N1 C9 -168.2(4)
O1A Zn1 N1 C9 -45.3(5)
N1A Zn1 N1 C9 66.0(5)
C9 N1 C7 N2 1.4(6)
Zn1 N1 C7 N2 -179.7(3)
C9 N1 C7 C6 -177.5(5)
Zn1 N1 C7 C6 1.4(7)
C10 N2 C7 N1 -3.2(6)
C10 N2 C7 C6 175.8(4)
O2 Zn2 N3A C34A -145.4(4)
O2A Zn2 N3A C34A -26.6(4)
N3 Zn2 N3A C34A 101.7(4)
O2 Zn2 N3A C36A 41.3(5)
O2A Zn2 N3A C36A 160.1(4)
N3 Zn2 N3A C36A -71.6(5)
O1 Zn1 N1A C7A 130.2(4)
O1A Zn1 N1A C7A 6.0(4)
N1 Zn1 N1A C7A -115.8(4)
O1 Zn1 N1A C9A -33.8(5)
O1A Zn1 N1A C9A -157.9(4)
N1 Zn1 N1A C9A 80.2(4)
C36 N3 C34 N4 0.9(5)
Zn2 N3 C34 N4 -167.6(3)
C36 N3 C34 C33 179.3(5)
Zn2 N3 C34 C33 10.8(7)
N3 C34 N4 C37 0.0(6)
C33 C34 N4 C37 -178.4(5)
C34 N4 C37 C38 178.0(6)
C34 N4 C37 C36 -1.0(5)
C31 C32 C33 C28 -2.5(8)
C31 C32 C33 C34 175.7(5)
N3 C34 C33 C28 -4.0(8)
N4 C34 C33 C28 174.1(5)
N3 C34 C33 C32 177.8(5)
N4 C34 C33 C32 -4.0(7)
C34 N3 C36 C41 177.6(5)
Zn2 N3 C36 C41 -15.2(8)
C34 N3 C36 C37 -1.5(5)
Zn2 N3 C36 C37 165.6(3)
N4 C37 C36 C41 -177.7(5)
C38 C37 C36 C41 3.2(8)
N4 C37 C36 N3 1.5(5)
C38 C37 C36 N3 -177.6(5)
C28 C29 C30 C31 1.3(8)
C42 C29 C30 C31 -176.5(5)
C9A N1A C7A N2A 0.9(6)
Zn1 N1A C7A N2A -166.2(3)
C9A N1A C7A C6A -176.2(4)
Zn1 N1A C7A C6A 16.7(7)
C10A N2A C7A N1A -0.9(6)
C10A N2A C7A C6A 176.3(4)
C31A C30A C29A C28A 1.7(8)
C31A C30A C29A C42A -176.1(4)
Zn1 O1A C1A C6A 34.3(6)
Zn1 O1A C1A C2A -146.5(3)
O1A C1A C6A C5A 174.5(4)
C2A C1A C6A C5A -4.7(6)
O1A C1A C6A C7A -7.1(7)
C2A C1A C6A C7A 173.8(4)
N1A C7A C6A C5A 157.1(5)
N2A C7A C6A C5A -19.7(7)
N1A C7A C6A C1A -21.3(7)
N2A C7A C6A C1A 161.9(5)
C33 C32 C31 C30 2.7(8)
C33 C32 C31 C35 -176.4(5)
C29 C30 C31 C32 -2.1(8)
C29 C30 C31 C35 177.0(5)
Zn2 O2A C28A C29A 155.4(3)
Zn2 O2A C28A C33A -27.0(6)
C30A C29A C28A O2A 176.9(4)
C42A C29A C28A O2A -5.3(7)
C30A C29A C28A C33A -1.0(7)
C42A C29A C28A C33A 176.9(4)
Zn1 O1 C1 C2 -160.2(4)
Zn1 O1 C1 C6 21.1(7)
C3 C2 C1 O1 175.3(5)
C15 C2 C1 O1 -4.3(7)
C3 C2 C1 C6 -5.9(8)
C15 C2 C1 C6 174.6(5)
O2A C28A C33A C32A -177.7(5)
C29A C28A C33A C32A 0.0(7)
O2A C28A C33A C34A -0.5(7)
C29A C28A C33A C34A 177.2(4)
C28A C33A C32A C31A 0.4(8)
C34A C33A C32A C31A -176.9(5)
O1 C1 C6 C5 -176.9(5)
C2 C1 C6 C5 4.4(7)
O1 C1 C6 C7 0.1(7)
C2 C1 C6 C7 -178.7(5)
N1 C7 C6 C5 164.9(5)
N2 C7 C6 C5 -13.9(7)
N1 C7 C6 C1 -12.1(8)
N2 C7 C6 C1 169.1(5)
C1A C6A C5A C4A -0.5(7)
C7A C6A C5A C4A -178.9(4)
C34A N4A C37A C38A -176.7(6)
C34A N4A C37A C36A -0.7(6)
O1A C1A C2A C3A -173.8(4)
C6A C1A C2A C3A 5.4(7)
O1A C1A C2A C15A 8.5(6)
C6A C1A C2A C15A -172.3(4)
C16A C15A C2A C3A -39.1(6)
C22A C15A C2A C3A 91.3(6)
C16A C15A C2A C1A 138.6(4)
C22A C15A C2A C1A -91.0(5)
C50 C49 C42 C43 78.6(6)
C54 C49 C42 C43 -99.6(6)
C50 C49 C42 C29 -49.5(6)
C54 C49 C42 C29 132.3(5)
C30 C29 C42 C43 -27.8(7)
C28 C29 C42 C43 154.4(4)
C30 C29 C42 C49 100.5(5)
C28 C29 C42 C49 -77.3(5)
C16A C15A C22A C27A 94.1(7)
C2A C15A C22A C27A -35.7(7)
C16A C15A C22A C23A -85.1(6)
C2A C15A C22A C23A 145.0(5)
N3 C36 C41 C40 178.3(5)
C37 C36 C41 C40 -2.6(8)
C12 C13 C14 C9 1.5(9)
C22A C15A C16A C17A -3.6(7)
C2A C15A C16A C17A 126.7(5)
C22A C15A C16A C21A 174.7(5)
C2A C15A C16A C21A -55.0(6)
C1A C2A C3A C4A -1.1(8)
C15A C2A C3A C4A 176.5(4)
C30A C29A C42A C43A -28.8(6)
C28A C29A C42A C43A 153.3(4)
C30A C29A C42A C49A 94.8(5)
C28A C29A C42A C49A -83.1(5)
C50A C49A C42A C43A 102.6(6)
C54A C49A C42A C43A -70.8(6)
C50A C49A C42A C29A -22.5(7)
C54A C49A C42A C29A 164.1(5)
C7A N1A C9A C14A 178.9(6)
Zn1 N1A C9A C14A -15.4(8)
C7A N1A C9A C10A -0.5(6)
Zn1 N1A C9A C10A 165.3(4)
C6A C5A C4A C3A 4.9(7)
C6A C5A C4A C8A -177.7(4)
C2A C3A C4A C5A -4.1(8)
C2A C3A C4A C8A 178.5(5)
C36A N3A C34A N4A 1.0(5)
Zn2 N3A C34A N4A -173.9(3)
C36A N3A C34A C33A -174.8(5)
Zn2 N3A C34A C33A 10.3(7)
C37A N4A C34A N3A -0.2(6)
C37A N4A C34A C33A 175.9(4)
C32A C33A C34A N3A -173.5(5)
C28A C33A C34A N3A 9.2(8)
C32A C33A C34A N4A 11.0(7)
C28A C33A C34A N4A -166.2(4)
C7 N1 C9 C10 0.9(6)
Zn1 N1 C9 C10 -177.9(4)
C7 N1 C9 C14 178.6(6)
Zn1 N1 C9 C14 -0.2(8)
C13 C14 C9 C10 -0.8(8)
C13 C14 C9 N1 -178.3(5)
N1A C9A C14A C13A -178.7(5)
C10A C9A C14A C13A 0.6(8)
C1 C2 C3 C4 2.8(10)
C15 C2 C3 C4 -177.6(6)
C54 C49 C50 C51 3.6(9)
C42 C49 C50 C51 -174.5(5)
Zn2 O2 C28 C33 -3.3(7)
Zn2 O2 C28 C29 172.8(3)
C32 C33 C28 O2 177.6(5)
C34 C33 C28 O2 -0.5(8)
C32 C33 C28 C29 1.5(7)
C34 C33 C28 C29 -176.6(5)
C30 C29 C28 O2 -177.4(4)
C42 C29 C28 O2 0.5(7)
C30 C29 C28 C33 -1.0(7)
C42 C29 C28 C33 176.9(4)
C45A C44A C43A C48A -0.2(9)
C45A C44A C43A C42A 179.7(5)
C29A C42A C43A C44A 95.0(6)
C49A C42A C43A C44A -29.2(7)
C29A C42A C43A C48A -85.1(6)
C49A C42A C43A C48A 150.7(5)
C50A C49A C54A C53A 0.2(9)
C42A C49A C54A C53A 173.8(5)
C33A C32A C31A C30A 0.3(8)
C33A C32A C31A C35A -179.9(5)
C29A C30A C31A C32A -1.3(7)
C29A C30A C31A C35A 178.8(5)
N4 C37 C38 C39 178.1(5)
C36 C37 C38 C39 -3.1(8)
C40 C39 C38 C37 2.9(9)
C14 C13 C12 C11 -2.4(10)
C34A N3A C36A C41A 177.9(6)
Zn2 N3A C36A C41A -8.0(9)
C34A N3A C36A C37A -1.5(6)
Zn2 N3A C36A C37A 172.7(4)
N4A C37A C36A C41A -178.1(5)
C38A C37A C36A C41A -1.7(9)
N4A C37A C36A N3A 1.4(6)
C38A C37A C36A N3A 177.8(5)
C1 C6 C5 C4 0.3(9)
C7 C6 C5 C4 -176.7(6)
N1A C9A C10A C11A -178.0(5)
C14A C9A C10A C11A 2.6(8)
N1A C9A C10A N2A -0.1(6)
C14A C9A C10A N2A -179.5(5)
C7A N2A C10A C11A 178.3(6)
C7A N2A C10A C9A 0.6(5)
C45 C44 C43 C48 2.9(10)
C45 C44 C43 C42 -176.1(6)
C49 C42 C43 C48 -15.6(8)
C29 C42 C43 C48 109.5(6)
C49 C42 C43 C44 163.3(5)
C29 C42 C43 C44 -71.6(6)
C13 C12 C11 C10 2.5(10)
N1 C9 C10 N2 -2.7(6)
C14 C9 C10 N2 179.3(5)
N1 C9 C10 C11 178.9(5)
C14 C9 C10 C11 1.0(8)
C7 N2 C10 C9 3.5(5)
C7 N2 C10 C11 -178.3(6)
C12 C11 C10 C9 -1.7(8)
C12 C11 C10 N2 -179.6(6)
C27 C22 C23 C24 -0.3(10)
C15 C22 C23 C24 175.3(6)
C17 C16 C21 C20 -1.4(8)
C15 C16 C21 C20 179.0(5)
C9A C14A C13A C12A -3.3(9)
N3A C36A C41A C40A -178.8(6)
C37A C36A C41A C40A 0.5(9)
C27A C22A C23A C24A 1.4(9)
C15A C22A C23A C24A -179.4(5)
C17 C16 C15 C2 107.3(6)
C21 C16 C15 C2 -73.2(6)
C17 C16 C15 C22 -122.1(6)
C21 C16 C15 C22 57.5(7)
C3 C2 C15 C16 63.2(7)
C1 C2 C15 C16 -117.3(5)
C3 C2 C15 C22 -67.3(7)
C1 C2 C15 C22 112.2(5)
C23 C22 C15 C16 13.0(8)
C27 C22 C15 C16 -171.4(5)
C23 C22 C15 C2 143.3(6)
C27 C22 C15 C2 -41.1(7)
C14A C13A C12A C11A 3.1(10)
C6 C5 C4 C3 -3.5(10)
C6 C5 C4 C8 177.3(7)
C2 C3 C4 C5 2.0(10)
C2 C3 C4 C8 -178.9(7)
C21A C16A C17A C18A 0.9(9)
C15A C16A C17A C18A 179.2(6)
C44 C43 C48 C47 -2.7(9)
C42 C43 C48 C47 176.3(6)
N4A C37A C38A C39A 177.4(6)
C36A C37A C38A C39A 2.0(9)
C49 C50 C51 C52 -0.2(9)
C21 C16 C17 C18 -0.2(9)
C15 C16 C17 C18 179.4(6)
C38 C39 C40 C41 -2.7(9)
C36 C41 C40 C39 2.4(8)
C17A C16A C21A C20A 1.7(9)
C15A C16A C21A C20A -176.7(5)
C23 C22 C27 C26 1.6(10)
C15 C22 C27 C26 -174.2(6)
C13A C12A C11A C10A 0.0(9)
C9A C10A C11A C12A -2.8(9)
N2A C10A C11A C12A 179.9(6)
C45A C46A C47A C48A -0.7(11)
C54A C49A C50A C51A -0.5(9)
C42A C49A C50A C51A -173.8(5)
C52A C51A C50A C49A 0.8(9)
C43A C44A C45A C46A -0.1(10)
C47A C46A C45A C44A 0.6(10)
C22A C23A C24A C25A -0.8(10)
C44A C43A C48A C47A 0.2(9)
C42A C43A C48A C47A -179.7(6)
C46A C47A C48A C43A 0.3(11)
C50 C49 C54 C53 -3.8(9)
C42 C49 C54 C53 174.4(6)
C37A C38A C39A C40A -1.3(10)
C49A C54A C53A C52A -0.1(10)
C23A C22A C27A C26A 1.3(11)
C15A C22A C27A C26A -177.9(7)
C49 C54 C53 C52 0.8(11)
C18A C19A C20A C21A -3.0(10)
C16A C21A C20A C19A -0.7(10)
C23A C24A C25A C26A -2.4(11)
C20 C19 C18 C17 -1.4(10)
C16 C17 C18 C19 1.6(10)
C18 C19 C20 C21 -0.1(10)
C16 C21 C20 C19 1.6(10)
C20A C19A C18A C17A 5.5(11)
C16A C17A C18A C19A -4.5(10)
C50 C51 C52 C53 -2.9(10)
C54 C53 C52 C51 2.5(12)
C54A C53A C52A C51A 0.3(11)
C50A C51A C52A C53A -0.7(10)
C43 C48 C47 C46 2.0(11)
C22A C27A C26A C25A -4.5(13)
C24A C25A C26A C27A 5.0(12)
C38A C39A C40A C41A 0.3(11)
C36A C41A C40A C39A 0.1(10)
C48 C47 C46 C45 -1.5(12)
C26 C25 C24 C23 0.2(12)
C22 C23 C24 C25 -0.6(11)
C47 C46 C45 C44 1.8(12)
C43 C44 C45 C46 -2.6(11)
C24 C25 C26 C27 1.1(13)
C22 C27 C26 C25 -2.0(12)
